data_7231726
loop_
_publ_author_name
'Li, Cheng'
'Deng, Zhao-Peng'
'Huo, Li-Hua'
'Gao, Shan'

_publ_section_title
;
 Cooperative effects of metal cations and coordination modes on
 luminescent s-block metal--organic complexes constructed from V-shaped
 4,4&#x2032;-sulfonyldiphenol
;
_journal_issue 46
_journal_name_full CrystEngComm
_journal_page_first 7513
_journal_paper_doi 10.1039/C8CE01591K
_journal_volume 20
_journal_year 2018
_chemical_formula_moiety 'C12 H11 Cs O5 S, C2 H6 O'
_chemical_formula_sum 'C14 H17 Cs O6 S'
_chemical_formula_weight 446.23
_space_group_IT_number 14
_space_group_name_Hall '-P 2yn'
_space_group_name_H-M_alt 'P 1 21/n 1'
_symmetry_cell_setting monoclinic
_symmetry_space_group_name_Hall '-P 2yn'
_symmetry_space_group_name_H-M 'P 1 21/n 1'
_atom_sites_solution_hydrogens geom
_atom_sites_solution_primary direct
_atom_sites_solution_secondary difmap
_audit_creation_method SHELXL-97
_audit_update_record
;
2018-09-10 deposited with the CCDC.
2018-10-29 downloaded from the CCDC.
;
_cell_angle_alpha 90.00
_cell_angle_beta 94.894(14)
_cell_angle_gamma 90.00
_cell_formula_units_Z 4
_cell_length_a 5.8479(8)
_cell_length_b 19.8676(18)
_cell_length_c 15.163(2)
_cell_measurement_reflns_used 1278
_cell_measurement_temperature 295(2)
_cell_measurement_theta_max 27.56
_cell_measurement_theta_min 3.08
_cell_volume 1755.3(4)
_computing_cell_refinement
;
CrysAlis Pro (Agilent, 2013)
;
_computing_data_collection
;
CrysAlis Pro (Agilent, 2013)
;
_computing_data_reduction
;
CrysAlis Pro (Agilent, 2013)
;
_computing_molecular_graphics '(K. Brandenburg, Diamond 3.1, 2009)'
_computing_publication_material '(K. Brandenburg, Diamond 3.1, 2009)'
_computing_structure_refinement 'SHELXL-97 (Sheldrick, 1997)'
_computing_structure_solution 'SHELXS-97 (Sheldrick, 1990)'
_diffrn_ambient_temperature 295(2)
_diffrn_detector_area_resol_mean 16.1954
_diffrn_measured_fraction_theta_full 0.991
_diffrn_measured_fraction_theta_max 0.991
_diffrn_measurement_device_type 'Xcalibur, Eos'
_diffrn_measurement_method '\w scans'
_diffrn_radiation_monochromator graphite
_diffrn_radiation_source 'Enhance (Mo) X-ray Source'
_diffrn_radiation_type MoK\a
_diffrn_radiation_wavelength 0.71073
_diffrn_reflns_av_R_equivalents 0.0311
_diffrn_reflns_av_sigmaI/netI 0.0592
_diffrn_reflns_limit_h_max 6
_diffrn_reflns_limit_h_min -7
_diffrn_reflns_limit_k_max 9
_diffrn_reflns_limit_k_min -25
_diffrn_reflns_limit_l_max 10
_diffrn_reflns_limit_l_min -19
_diffrn_reflns_number 6327
_diffrn_reflns_theta_full 27.56
_diffrn_reflns_theta_max 27.56
_diffrn_reflns_theta_min 3.36
_exptl_absorpt_coefficient_mu 2.251
_exptl_absorpt_correction_T_max 0.7147
_exptl_absorpt_correction_T_min 0.6373
_exptl_absorpt_correction_type multi-scan
_exptl_absorpt_process_details
; 
CrysAlis Pro (Agilent, 2013)
Empirical absorption correction using spherical harmonics,
 implemented in SCALE3 ABSPACK scaling algorithm. 
;
_exptl_crystal_colour colorless
_exptl_crystal_density_diffrn 1.681
_exptl_crystal_density_method 'not measured'
_exptl_crystal_description prism
_exptl_crystal_F_000 872
_exptl_crystal_size_max 0.22
_exptl_crystal_size_mid 0.19
_exptl_crystal_size_min 0.16
_refine_diff_density_max 0.843
_refine_diff_density_min -0.785
_refine_diff_density_rms 0.107
_refine_ls_extinction_method none
_refine_ls_goodness_of_fit_ref 1.081
_refine_ls_hydrogen_treatment mixed
_refine_ls_matrix_type full
_refine_ls_number_parameters 207
_refine_ls_number_reflns 4027
_refine_ls_number_restraints 21
_refine_ls_restrained_S_all 1.083
_refine_ls_R_factor_all 0.0978
_refine_ls_R_factor_gt 0.0706
_refine_ls_shift/su_max 0.001
_refine_ls_shift/su_mean 0.000
_refine_ls_structure_factor_coef Fsqd
_refine_ls_weighting_details 'calc w=1/[\s^2^(Fo^2^)+(0.0636P)^2^+2.7315P] where P=(Fo^2^+2Fc^2^)/3'
_refine_ls_weighting_scheme calc
_refine_ls_wR_factor_gt 0.1571
_refine_ls_wR_factor_ref 0.1808
_reflns_number_gt 2404
_reflns_number_total 4027
_reflns_threshold_expression >2sigma(I)
_cod_data_source_file c8ce01591k2.cif
_cod_data_source_block complex4
_cod_depositor_comments 'Adding full bibliography for 7231723--7231735.cif.'
_cod_original_sg_symbol_H-M 'P 21/n'
_cod_database_code 7231726

loop_
_symmetry_equiv_pos_as_xyz
'x, y, z'
'-x+1/2, y+1/2, -z+1/2'
'-x, -y, -z'
'x-1/2, -y-1/2, z-1/2'

loop_
_atom_site_label
_atom_site_type_symbol
_atom_site_fract_x
_atom_site_fract_y
_atom_site_fract_z
_atom_site_U_iso_or_equiv
_atom_site_adp_type
_atom_site_occupancy
_atom_site_symmetry_multiplicity
_atom_site_calc_flag
_atom_site_refinement_flags
_atom_site_disorder_assembly
_atom_site_disorder_group
Cs1 Cs 0.57542(10) 0.03416(3) 0.81377(4) 0.0795(3) Uani 1 1 d . . .
S1 S -0.0004(3) 0.12462(9) 0.64176(13) 0.0566(5) Uani 1 1 d . . .
O1 O 0.2466(9) 0.4114(2) 0.6648(4) 0.0697(14) Uani 1 1 d . . .
O1W O 0.904(7) 0.061(2) 1.006(2) 0.180(7) Uani 0.346(17) 1 d P A 1
O1W' O 0.749(4) 0.0095(12) 1.0183(11) 0.180(7) Uani 0.654(17) 1 d P . 2
O2 O 0.1675(10) 0.0866(3) 0.6970(4) 0.0745(15) Uani 1 1 d . A .
O3 O -0.2380(8) 0.1187(3) 0.6583(4) 0.0693(14) Uani 1 1 d . . .
O4 O 0.0934(9) 0.0609(3) 0.2690(4) 0.0680(14) Uani 1 1 d D . .
H4O H -0.017(11) 0.071(5) 0.231(5) 0.102 Uiso 1 1 d D . .
O5 O 0.651(4) 0.2023(14) 0.909(2) 0.454(15) Uani 1 1 d DU A .
H5O H 0.5563 0.2326 0.9078 0.681 Uiso 1 1 calc R . .
C1 C 0.1949(13) 0.3466(4) 0.6591(5) 0.0574(18) Uani 1 1 d . . .
C2 C 0.3507(13) 0.2957(4) 0.6864(6) 0.065(2) Uani 1 1 d . A .
H2 H 0.4978 0.3076 0.7092 0.078 Uiso 1 1 calc R . .
C3 C 0.2932(12) 0.2289(4) 0.6807(6) 0.064(2) Uani 1 1 d . . .
H3 H 0.4027 0.1963 0.6971 0.076 Uiso 1 1 calc R A .
C4 C 0.0723(11) 0.2098(3) 0.6505(5) 0.0521(16) Uani 1 1 d . A .
C5 C -0.0878(13) 0.2582(4) 0.6236(6) 0.069(2) Uani 1 1 d . . .
H5 H -0.2351 0.2455 0.6020 0.082 Uiso 1 1 calc R A .
C6 C -0.0282(13) 0.3260(4) 0.6288(6) 0.073(2) Uani 1 1 d . A .
H6 H -0.1383 0.3583 0.6118 0.088 Uiso 1 1 calc R . .
C7 C 0.0620(12) 0.0737(3) 0.3541(5) 0.0531(17) Uani 1 1 d . . .
C8 C 0.2443(13) 0.0610(4) 0.4179(6) 0.065(2) Uani 1 1 d . A .
H8 H 0.3801 0.0429 0.4006 0.078 Uiso 1 1 calc R . .
C9 C 0.2256(11) 0.0750(3) 0.5053(6) 0.0574(18) Uani 1 1 d . . .
H9 H 0.3483 0.0665 0.5469 0.069 Uiso 1 1 calc R A .
C10 C 0.0239(11) 0.1019(3) 0.5319(5) 0.0513(16) Uani 1 1 d . A .
C11 C -0.1561(12) 0.1145(4) 0.4687(5) 0.0607(19) Uani 1 1 d . . .
H11 H -0.2908 0.1333 0.4862 0.073 Uiso 1 1 calc R A .
C12 C -0.1406(11) 0.1001(4) 0.3808(5) 0.0575(18) Uani 1 1 d . A .
H12 H -0.2647 0.1080 0.3395 0.069 Uiso 1 1 calc R . .
C13 C 0.865(4) 0.2291(12) 0.9037(19) 0.267(11) Uani 1 1 d DU . .
H13A H 0.8661 0.2553 0.8498 0.321 Uiso 1 1 calc R A .
H13B H 0.8988 0.2593 0.9534 0.321 Uiso 1 1 calc R . .
C14 C 1.056(4) 0.1736(13) 0.905(2) 0.297(13) Uani 1 1 d DU A .
H14A H 1.0119 0.1356 0.9383 0.446 Uiso 1 1 calc R . .
H14B H 1.1982 0.1916 0.9313 0.446 Uiso 1 1 calc R . .
H14C H 1.0757 0.1598 0.8451 0.446 Uiso 1 1 calc R . .

loop_
_atom_site_aniso_label
_atom_site_aniso_U_11
_atom_site_aniso_U_22
_atom_site_aniso_U_33
_atom_site_aniso_U_23
_atom_site_aniso_U_13
_atom_site_aniso_U_12
Cs1 0.0934(5) 0.0672(4) 0.0786(4) 0.0070(3) 0.0110(3) 0.0070(3)
S1 0.0554(10) 0.0488(10) 0.0661(11) 0.0076(8) 0.0079(9) -0.0026(8)
O1 0.090(4) 0.046(3) 0.072(3) 0.001(3) 0.002(3) -0.003(3)
O1W 0.207(19) 0.23(2) 0.111(9) -0.045(13) 0.045(11) 0.020(13)
O1W' 0.207(19) 0.23(2) 0.111(9) -0.045(13) 0.045(11) 0.020(13)
O2 0.085(4) 0.055(3) 0.083(4) 0.014(3) 0.002(3) 0.000(3)
O3 0.062(3) 0.071(3) 0.078(4) 0.008(3) 0.022(3) -0.010(3)
O4 0.066(3) 0.066(3) 0.073(4) 0.001(3) 0.014(3) 0.011(3)
O5 0.454(15) 0.454(15) 0.454(15) -0.0001(10) 0.0388(16) 0.0002(10)
C1 0.072(5) 0.049(4) 0.052(4) -0.001(3) 0.008(4) -0.004(4)
C2 0.049(4) 0.056(4) 0.089(6) 0.001(4) 0.001(4) -0.001(3)
C3 0.051(4) 0.056(4) 0.084(5) 0.000(4) 0.005(4) 0.009(3)
C4 0.051(4) 0.051(4) 0.055(4) 0.000(3) 0.004(3) 0.003(3)
C5 0.058(4) 0.066(5) 0.079(5) -0.007(4) -0.011(4) 0.001(4)
C6 0.063(5) 0.055(5) 0.098(6) 0.003(4) -0.013(4) 0.009(4)
C7 0.059(4) 0.030(3) 0.071(5) 0.002(3) 0.011(4) 0.003(3)
C8 0.055(4) 0.057(4) 0.084(6) -0.001(4) 0.014(4) 0.013(4)
C9 0.041(4) 0.048(4) 0.082(5) 0.006(4) 0.000(4) 0.007(3)
C10 0.049(4) 0.041(3) 0.064(4) 0.001(3) 0.000(3) -0.003(3)
C11 0.046(4) 0.057(4) 0.079(5) 0.003(4) 0.006(4) 0.006(3)
C12 0.043(4) 0.067(5) 0.062(5) 0.002(4) 0.003(3) 0.005(3)
C13 0.268(11) 0.267(11) 0.267(11) -0.0001(10) 0.0228(14) -0.0001(10)
C14 0.297(13) 0.298(14) 0.297(14) 0.000(2) 0.025(2) 0.000(2)

loop_
_atom_type_symbol
_atom_type_description
_atom_type_scat_dispersion_real
_atom_type_scat_dispersion_imag
_atom_type_scat_source
C C 0.0033 0.0016 'International Tables Vol C Tables 4.2.6.8 and 6.1.1.4'
Cs Cs -0.3680 2.1192 'International Tables Vol C Tables 4.2.6.8 and 6.1.1.4'
H H 0.0000 0.0000 'International Tables Vol C Tables 4.2.6.8 and 6.1.1.4'
O O 0.0106 0.0060 'International Tables Vol C Tables 4.2.6.8 and 6.1.1.4'
S S 0.1246 0.1234 'International Tables Vol C Tables 4.2.6.8 and 6.1.1.4'

loop_
_geom_angle_atom_site_label_1
_geom_angle_atom_site_label_2
_geom_angle_atom_site_label_3
_geom_angle
_geom_angle_site_symmetry_1
_geom_angle_site_symmetry_3
O2 Cs1 O4 117.90(16) . 3_656
O2 Cs1 O1 82.97(14) . 2_546
O4 Cs1 O1 88.23(15) 3_656 2_546
O2 Cs1 O3 71.72(14) . 1_655
O4 Cs1 O3 75.56(15) 3_656 1_655
O1 Cs1 O3 138.02(14) 2_546 1_655
O2 Cs1 O1W' 141.5(3) . .
O4 Cs1 O1W' 98.3(3) 3_656 .
O1 Cs1 O1W' 85.6(5) 2_546 .
O3 Cs1 O1W' 134.3(5) 1_655 .
O2 Cs1 O1W 143.9(6) . .
O4 Cs1 O1W 96.8(6) 3_656 .
O1 Cs1 O1W 109.6(8) 2_546 .
O3 Cs1 O1W 110.6(8) 1_655 .
O1W' Cs1 O1W 24.0(7) . .
O2 Cs1 O1W' 93.7(4) . 3_657
O4 Cs1 O1W' 124.2(4) 3_656 3_657
O1 Cs1 O1W' 49.0(4) 2_546 3_657
O3 Cs1 O1W' 160.0(4) 1_655 3_657
O1W' Cs1 O1W' 52.5(7) . 3_657
O1W Cs1 O1W' 73.0(9) . 3_657
O2 Cs1 O5 88.8(5) . .
O4 Cs1 O5 132.0(4) 3_656 .
O1 Cs1 O5 136.9(5) 2_546 .
O3 Cs1 O5 76.7(5) 1_655 .
O1W' Cs1 O5 75.0(7) . .
O1W Cs1 O5 58.5(9) . .
O1W' Cs1 O5 89.7(6) 3_657 .
O2 Cs1 S1 88.09(11) . 1_655
O4 Cs1 S1 64.90(11) 3_656 1_655
O1 Cs1 S1 143.34(11) 2_546 1_655
O3 Cs1 S1 16.46(10) 1_655 1_655
O1W' Cs1 S1 121.0(4) . 1_655
O1W Cs1 S1 98.5(8) . 1_655
O1W' Cs1 S1 167.6(4) 3_657 1_655
O5 Cs1 S1 78.0(5) . 1_655
O3 S1 O2 118.3(3) . .
O3 S1 C10 107.7(3) . .
O2 S1 C10 108.1(3) . .
O3 S1 C4 107.4(3) . .
O2 S1 C4 108.2(3) . .
C10 S1 C4 106.6(3) . .
O2 S1 Cs1 79.8(2) . 1_455
C10 S1 Cs1 126.1(2) . 1_455
C4 S1 Cs1 121.7(3) . 1_455
C1 O1 Cs1 129.2(5) . 2_556
Cs1 O1W' Cs1 127.5(7) . 3_657
S1 O2 Cs1 168.1(3) . .
S1 O3 Cs1 125.0(3) . 1_455
C7 O4 Cs1 131.0(4) . 3_656
C7 O4 H4O 117(7) . .
Cs1 O4 H4O 110(7) 3_656 .
C13 O5 Cs1 114.7(19) . .
C13 O5 H5O 109.5 . .
Cs1 O5 H5O 127.5 . .
O1 C1 C2 123.0(7) . .
O1 C1 C6 120.4(7) . .
C2 C1 C6 116.6(7) . .
C3 C2 C1 122.1(7) . .
C3 C2 H2 119.0 . .
C1 C2 H2 119.0 . .
C2 C3 C4 120.2(7) . .
C2 C3 H3 119.9 . .
C4 C3 H3 119.9 . .
C5 C4 C3 119.8(7) . .
C5 C4 S1 119.9(5) . .
C3 C4 S1 120.3(5) . .
C4 C5 C6 119.8(7) . .
C4 C5 H5 120.1 . .
C6 C5 H5 120.1 . .
C5 C6 C1 121.4(7) . .
C5 C6 H6 119.3 . .
C1 C6 H6 119.3 . .
O4 C7 C12 122.8(7) . .
O4 C7 C8 118.1(7) . .
C12 C7 C8 119.1(7) . .
C9 C8 C7 120.9(7) . .
C9 C8 H8 119.5 . .
C7 C8 H8 119.5 . .
C8 C9 C10 120.1(7) . .
C8 C9 H9 120.0 . .
C10 C9 H9 120.0 . .
C9 C10 C11 118.9(7) . .
C9 C10 S1 121.2(5) . .
C11 C10 S1 119.7(6) . .
C12 C11 C10 121.6(7) . .
C12 C11 H11 119.2 . .
C10 C11 H11 119.2 . .
C11 C12 C7 119.4(7) . .
C11 C12 H12 120.3 . .
C7 C12 H12 120.3 . .
C14 C13 O5 112(2) . .
C14 C13 H13A 109.1 . .
O5 C13 H13A 109.1 . .
C14 C13 H13B 109.1 . .
O5 C13 H13B 109.1 . .
H13A C13 H13B 107.9 . .
C13 C14 H14A 109.5 . .
C13 C14 H14B 109.5 . .
H14A C14 H14B 109.5 . .
C13 C14 H14C 109.5 . .
H14A C14 H14C 109.5 . .
H14B C14 H14C 109.5 . .

loop_
_geom_bond_atom_site_label_1
_geom_bond_atom_site_label_2
_geom_bond_distance
_geom_bond_site_symmetry_2
Cs1 O2 3.032(5) .
Cs1 O4 3.051(5) 3_656
Cs1 O1 3.114(5) 2_546
Cs1 O3 3.163(5) 1_655
Cs1 O1W' 3.217(18) .
Cs1 O1W 3.40(4) .
Cs1 O1W' 3.41(2) 3_657
Cs1 O5 3.65(3) .
S1 O3 1.438(5) .
S1 O2 1.447(5) .
S1 C10 1.743(7) .
S1 C4 1.747(7) .
O1 C1 1.324(8) .
O1 Cs1 3.114(5) 2_556
O1W' Cs1 3.41(2) 3_657
O3 Cs1 3.163(5) 1_455
O4 C7 1.343(9) .
O4 Cs1 3.051(5) 3_656
O4 H4O 0.85(7) .
O5 C13 1.365(10) .
O5 H5O 0.8200 .
C1 C2 1.400(10) .
C1 C6 1.408(10) .
C2 C3 1.370(10) .
C2 H2 0.9300 .
C3 C4 1.386(10) .
C3 H3 0.9300 .
C4 C5 1.379(10) .
C5 C6 1.391(11) .
C5 H5 0.9300 .
C6 H6 0.9300 .
C7 C12 1.387(10) .
C7 C8 1.400(10) .
C8 C9 1.368(11) .
C8 H8 0.9300 .
C9 C10 1.386(10) .
C9 H9 0.9300 .
C10 C11 1.385(9) .
C11 C12 1.374(10) .
C11 H11 0.9300 .
C12 H12 0.9300 .
C13 C14 1.57(3) .
C13 H13A 0.9700 .
C13 H13B 0.9700 .
C14 H14A 0.9600 .
C14 H14B 0.9600 .
C14 H14C 0.9600 .

loop_
_geom_hbond_atom_site_label_D
_geom_hbond_atom_site_label_H
_geom_hbond_atom_site_label_A
_geom_hbond_distance_DH
_geom_hbond_distance_HA
_geom_hbond_distance_DA
_geom_hbond_angle_DHA
_geom_hbond_site_symmetry_A
O4 H4O O1 0.85(7) 1.675(16) 2.523(7) 174(10) 4_565

loop_
_geom_torsion_atom_site_label_1
_geom_torsion_atom_site_label_2
_geom_torsion_atom_site_label_3
_geom_torsion_atom_site_label_4
_geom_torsion
_geom_torsion_site_symmetry_1
_geom_torsion_site_symmetry_4
O2 Cs1 O1W' Cs1 33.3(13) . 3_657
O4 Cs1 O1W' Cs1 -127.2(7) 3_656 3_657
O1 Cs1 O1W' Cs1 -39.6(7) 2_546 3_657
O3 Cs1 O1W' Cs1 155.0(5) 1_655 3_657
O1W Cs1 O1W' Cs1 145(2) . 3_657
O1W' Cs1 O1W' Cs1 0.0 3_657 3_657
O5 Cs1 O1W' Cs1 101.5(8) . 3_657
S1 Cs1 O1W' Cs1 167.2(6) 1_655 3_657
O3 S1 O2 Cs1 -135.4(17) . .
C10 S1 O2 Cs1 101.9(18) . .
C4 S1 O2 Cs1 -13.2(19) . .
Cs1 S1 O2 Cs1 -133.3(18) 1_455 .
O4 Cs1 O2 S1 -105.9(18) 3_656 .
O1 Cs1 O2 S1 169.9(18) 2_546 .
O3 Cs1 O2 S1 -44.1(18) 1_655 .
O1W' Cs1 O2 S1 96.0(19) . .
O1W Cs1 O2 S1 56(2) . .
O1W' Cs1 O2 S1 121.9(18) 3_657 .
O5 Cs1 O2 S1 32.3(18) . .
S1 Cs1 O2 S1 -45.8(18) 1_655 .
O2 S1 O3 Cs1 3.3(5) . 1_455
C10 S1 O3 Cs1 126.2(3) . 1_455
C4 S1 O3 Cs1 -119.4(3) . 1_455
O2 Cs1 O5 C13 -125(3) . .
O4 Cs1 O5 C13 3(3) 3_656 .
O1 Cs1 O5 C13 157(2) 2_546 .
O3 Cs1 O5 C13 -53(2) 1_655 .
O1W' Cs1 O5 C13 90(3) . .
O1W Cs1 O5 C13 71(3) . .
O1W' Cs1 O5 C13 141(3) 3_657 .
S1 Cs1 O5 C13 -37(2) 1_655 .
Cs1 O1 C1 C2 -152.1(6) 2_556 .
Cs1 O1 C1 C6 24.6(10) 2_556 .
O1 C1 C2 C3 179.4(8) . .
C6 C1 C2 C3 2.6(12) . .
C1 C2 C3 C4 -2.7(13) . .
C2 C3 C4 C5 2.1(12) . .
C2 C3 C4 S1 179.1(7) . .
O3 S1 C4 C5 -34.6(7) . .
O2 S1 C4 C5 -163.3(6) . .
C10 S1 C4 C5 80.6(7) . .
Cs1 S1 C4 C5 -74.2(7) 1_455 .
O3 S1 C4 C3 148.3(6) . .
O2 S1 C4 C3 19.6(7) . .
C10 S1 C4 C3 -96.5(7) . .
Cs1 S1 C4 C3 108.7(6) 1_455 .
C3 C4 C5 C6 -1.5(12) . .
S1 C4 C5 C6 -178.6(7) . .
C4 C5 C6 C1 1.6(14) . .
O1 C1 C6 C5 -178.9(8) . .
C2 C1 C6 C5 -2.0(13) . .
Cs1 O4 C7 C12 -157.7(5) 3_656 .
Cs1 O4 C7 C8 23.9(9) 3_656 .
O4 C7 C8 C9 177.9(7) . .
C12 C7 C8 C9 -0.6(11) . .
C7 C8 C9 C10 0.2(11) . .
C8 C9 C10 C11 -0.4(10) . .
C8 C9 C10 S1 -176.4(6) . .
O3 S1 C10 C9 -152.3(6) . .
O2 S1 C10 C9 -23.3(7) . .
C4 S1 C10 C9 92.8(6) . .
Cs1 S1 C10 C9 -113.8(5) 1_455 .
O3 S1 C10 C11 31.7(6) . .
O2 S1 C10 C11 160.7(5) . .
C4 S1 C10 C11 -83.2(6) . .
Cs1 S1 C10 C11 70.2(6) 1_455 .
C9 C10 C11 C12 1.1(11) . .
S1 C10 C11 C12 177.2(6) . .
C10 C11 C12 C7 -1.6(11) . .
O4 C7 C12 C11 -177.2(7) . .
C8 C7 C12 C11 1.3(11) . .
Cs1 O5 C13 C14 -29(3) . .
